data_4338701
loop_
_publ_author_name
'Srinivasan, Alagar'
'Toganoh, Motoki'
'Niino, Teppei'
'Osuka, Atsuhiro'
'Furuta, Hiroyuki'

_publ_section_title
;
 Synthesis of N-confused tetraphenylporphyrin rhodium complexes having
 versatile metal oxidation states.
;
_journal_issue 23
_journal_name_full 'Inorganic chemistry'
_journal_page_first 11305
_journal_page_last 11313
_journal_paper_doi 10.1021/ic061093+
_journal_volume 47
_journal_year 2008
_chemical_formula_moiety 'C48 H28 N4 O4 Rh2, C H2 Cl2'
_chemical_formula_sum 'C49 H30 Cl2 N4 O4 Rh2'
_chemical_formula_weight 1015.49
_chemical_name_systematic
; 
 ? 
;
_space_group_IT_number 15
_symmetry_cell_setting monoclinic
_symmetry_Int_Tables_number 15
_symmetry_space_group_name_Hall '-C 2yc'
_symmetry_space_group_name_H-M 'C 1 2/c 1'
_atom_sites_solution_hydrogens geom
_atom_sites_solution_primary direct
_atom_sites_solution_secondary difmap
_audit_creation_method SHELXL-97
_cell_angle_alpha 90.00
_cell_angle_beta 120.957(3)
_cell_angle_gamma 90.00
_cell_formula_units_Z 4
_cell_length_a 21.6955(16)
_cell_length_b 11.1778(7)
_cell_length_c 21.6000(13)
_cell_measurement_temperature 296(2)
_cell_volume 4492.0(5)
_computing_structure_refinement 'SHELXL-97 (Sheldrick, 1997)'
_computing_structure_solution 'SHELXS-97 (Sheldrick, 1990)'
_diffrn_ambient_temperature 296(2)
_diffrn_measured_fraction_theta_full 0.999
_diffrn_measured_fraction_theta_max 0.999
_diffrn_radiation_monochromator graphite
_diffrn_radiation_source 'fine-focus sealed tube'
_diffrn_radiation_type MoK\a
_diffrn_radiation_wavelength 0.71069
_diffrn_reflns_av_R_equivalents 0.0000
_diffrn_reflns_av_sigmaI/netI 0.0612
_diffrn_reflns_limit_h_max 26
_diffrn_reflns_limit_h_min 0
_diffrn_reflns_limit_k_max 13
_diffrn_reflns_limit_k_min 0
_diffrn_reflns_limit_l_max 22
_diffrn_reflns_limit_l_min -26
_diffrn_reflns_number 4186
_diffrn_reflns_theta_full 25.50
_diffrn_reflns_theta_max 25.50
_diffrn_reflns_theta_min 2.16
_exptl_absorpt_coefficient_mu 0.902
_exptl_absorpt_correction_T_max 0.9152
_exptl_absorpt_correction_T_min 0.9152
_exptl_absorpt_correction_type none
_exptl_crystal_density_diffrn 1.502
_exptl_crystal_density_method 'not measured'
_exptl_crystal_F_000 2032
_exptl_crystal_size_max 0.10
_exptl_crystal_size_mid 0.10
_exptl_crystal_size_min 0.10
_refine_diff_density_max 0.779
_refine_diff_density_min -0.606
_refine_diff_density_rms 0.201
_refine_ls_extinction_method none
_refine_ls_goodness_of_fit_ref 0.967
_refine_ls_hydrogen_treatment refall
_refine_ls_matrix_type full
_refine_ls_number_parameters 281
_refine_ls_number_reflns 4186
_refine_ls_number_restraints 0
_refine_ls_restrained_S_all 0.967
_refine_ls_R_factor_all 0.0642
_refine_ls_R_factor_gt 0.0355
_refine_ls_shift/su_max 0.001
_refine_ls_shift/su_mean 0.000
_refine_ls_structure_factor_coef Fsqd
_refine_ls_weighting_details 'calc w=1/[\s^2^(Fo^2^)+(0.0410P)^2^+0.0000P] where P=(Fo^2^+2Fc^2^)/3'
_refine_ls_weighting_scheme calc
_refine_ls_wR_factor_gt 0.0761
_refine_ls_wR_factor_ref 0.0812
_reflns_number_gt 3036
_reflns_number_total 4186
_reflns_threshold_expression >2sigma(I)
_cod_data_source_file ic061093%2B_si_003.cif
_cod_data_source_block Rh2(TPP)(CO)4
_cod_database_code 4338701

loop_
_symmetry_equiv_pos_site_id
_symmetry_equiv_pos_as_xyz
1 +X,+Y,+Z
2 -X,+Y,1/2-Z
3 -X,-Y,-Z
4 +X,-Y,1/2+Z
5 1/2+X,1/2+Y,+Z
6 1/2-X,1/2+Y,1/2-Z
7 1/2-X,1/2-Y,-Z
8 1/2+X,1/2-Y,1/2+Z

loop_
_atom_site_label
_atom_site_type_symbol
_atom_site_fract_x
_atom_site_fract_y
_atom_site_fract_z
_atom_site_U_iso_or_equiv
_atom_site_adp_type
_atom_site_occupancy
_atom_site_symmetry_multiplicity
_atom_site_calc_flag
_atom_site_refinement_flags
_atom_site_disorder_group
C1 C 0.33966(19) 0.5667(3) 1.11156(18) 0.0364(9) Uani 1 1 d . .
C2 C 0.41259(19) 0.5314(4) 1.1612(2) 0.0445(10) Uani 1 1 d . .
H1 H 0.4286 0.4867 1.2030 0.053 Uiso 1 1 calc R .
C3 C 0.4538(2) 0.5752(4) 1.1359(2) 0.0449(10) Uani 1 1 d . .
H2 H 0.5032 0.5659 1.1569 0.054 Uiso 1 1 calc R .
C4 C 0.40693(18) 0.6383(3) 1.07081(18) 0.0355(8) Uani 1 1 d . .
C5 C 0.42768(18) 0.7086(3) 1.03086(18) 0.0337(8) Uani 1 1 d . .
C6 C 0.38266(19) 0.7942(3) 0.98008(18) 0.0336(8) Uani 1 1 d . .
C7 C 0.4057(2) 0.8941(3) 0.95551(19) 0.0379(9) Uani 1 1 d . .
H3 H 0.4524 0.9088 0.9662 0.046 Uiso 1 1 calc R .
C8 C 0.3480(2) 0.9626(4) 0.9144(2) 0.0397(9) Uani 1 1 d . .
H4 H 0.3475 1.0332 0.8913 0.048 Uiso 1 1 calc R .
C9 C 0.2870(2) 0.9072(3) 0.91250(18) 0.0351(9) Uani 1 1 d . .
C10 C 0.21761(19) 0.9582(3) 0.87739(18) 0.0361(9) Uani 1 1 d . .
C11 C 0.50400(19) 0.7002(3) 1.0470(2) 0.0371(9) Uani 1 1 d . .
C12 C 0.5621(2) 0.7365(4) 1.1130(2) 0.0468(10) Uani 1 1 d . .
H5 H 0.5544 0.7665 1.1486 0.056 Uiso 1 1 calc R .
C13 C 0.6307(2) 0.7281(4) 1.1257(2) 0.0555(12) Uani 1 1 d . .
H6 H 0.6692 0.7531 1.1697 0.067 Uiso 1 1 calc R .
C14 C 0.6427(3) 0.6832(4) 1.0740(3) 0.0655(14) Uani 1 1 d . .
H7 H 0.6894 0.6766 1.0833 0.079 Uiso 1 1 calc R .
C15 C 0.5865(3) 0.6479(5) 1.0089(3) 0.0701(14) Uani 1 1 d . .
H8 H 0.5949 0.6175 0.9738 0.084 Uiso 1 1 calc R .
C16 C 0.5160(2) 0.6576(4) 0.9949(2) 0.0534(11) Uani 1 1 d . .
H9 H 0.4775 0.6351 0.9502 0.064 Uiso 1 1 calc R .
C17 C 0.2025(2) 1.0501(4) 0.8205(2) 0.0393(9) Uani 1 1 d . .
C18 C 0.2051(2) 1.0166(4) 0.7593(2) 0.0570(12) Uani 1 1 d . .
H10 H 0.2181 0.9391 0.7551 0.068 Uiso 1 1 calc R .
C19 C 0.1886(3) 1.0984(6) 0.7058(3) 0.0772(16) Uani 1 1 d . .
H11 H 0.1896 1.0760 0.6649 0.093 Uiso 1 1 calc R .
C20 C 0.1704(3) 1.2137(6) 0.7124(3) 0.0832(19) Uani 1 1 d . .
H12 H 0.1592 1.2686 0.6758 0.100 Uiso 1 1 calc R .
C21 C 0.1686(2) 1.2485(5) 0.7720(3) 0.0709(15) Uani 1 1 d . .
H13 H 0.1569 1.3269 0.7762 0.085 Uiso 1 1 calc R .
C22 C 0.1842(2) 1.1665(4) 0.8261(2) 0.0510(11) Uani 1 1 d . .
H14 H 0.1824 1.1898 0.8665 0.061 Uiso 1 1 calc R .
N1 N 0.33768(15) 0.6291(3) 1.05621(15) 0.0336(7) Uani 1 1 d . .
N2 N 0.30977(15) 0.8036(3) 0.95235(15) 0.0316(7) Uani 1 1 d . .
Rh1 Rh 0.254703(15) 0.65095(3) 0.950162(14) 0.03295(10) Uani 1 1 d . .
C23 C 0.1886(2) 0.6677(4) 0.8527(2) 0.0516(11) Uani 1 1 d . .
O1 O 0.14943(19) 0.6763(4) 0.79225(16) 0.0902(13) Uani 1 1 d . .
C24 C 0.2173(2) 0.5016(4) 0.9490(2) 0.0475(10) Uani 1 1 d . .
O2 O 0.1976(2) 0.4074(3) 0.9479(2) 0.0793(11) Uani 1 1 d . .
C25 C 0.0000 0.6866(12) 0.2500 0.105(8) Uani 0.50 2 d SP 2
H15 H -0.0420 0.7361 0.2357 0.126 Uiso 0.25 1 calc PR 2
H16 H 0.0420 0.7361 0.2643 0.126 Uiso 0.25 1 calc PR 2
C26 C 0.0000 0.4662(16) 0.2500 0.153(13) Uani 0.50 2 d SP 1
H17 H -0.0418 0.4163 0.2357 0.184 Uiso 0.25 1 calc PR 1
H18 H 0.0418 0.4163 0.2643 0.184 Uiso 0.25 1 calc PR 1
Cl1 Cl 0.0145(3) 0.5719(11) 0.3189(4) 0.705(9) Uani 1 1 d . .

loop_
_atom_site_aniso_label
_atom_site_aniso_U_11
_atom_site_aniso_U_22
_atom_site_aniso_U_33
_atom_site_aniso_U_23
_atom_site_aniso_U_13
_atom_site_aniso_U_12
C1 0.031(2) 0.043(2) 0.0305(19) 0.0041(17) 0.0126(16) -0.0004(18)
C2 0.032(2) 0.058(3) 0.033(2) 0.0147(19) 0.0098(17) 0.003(2)
C3 0.027(2) 0.057(3) 0.039(2) 0.013(2) 0.0091(18) 0.0048(19)
C4 0.031(2) 0.040(2) 0.0305(18) 0.0013(18) 0.0124(16) 0.0014(18)
C5 0.0277(19) 0.038(2) 0.0295(19) -0.0017(17) 0.0106(16) -0.0009(17)
C6 0.033(2) 0.039(2) 0.0281(19) -0.0014(17) 0.0152(16) -0.0025(18)
C7 0.033(2) 0.042(2) 0.040(2) 0.0002(18) 0.0201(18) -0.0065(18)
C8 0.040(2) 0.042(2) 0.041(2) 0.0054(19) 0.0237(19) -0.0036(19)
C9 0.037(2) 0.041(2) 0.0273(19) 0.0003(17) 0.0161(17) -0.0032(18)
C10 0.036(2) 0.041(2) 0.0278(19) 0.0003(17) 0.0141(17) -0.0027(18)
C11 0.026(2) 0.040(2) 0.042(2) 0.0048(18) 0.0153(18) 0.0004(17)
C12 0.037(2) 0.052(3) 0.047(2) 0.002(2) 0.018(2) -0.001(2)
C13 0.031(2) 0.056(3) 0.063(3) 0.007(2) 0.012(2) -0.007(2)
C14 0.038(3) 0.065(3) 0.097(4) -0.004(3) 0.037(3) 0.004(2)
C15 0.057(3) 0.082(4) 0.089(4) -0.020(3) 0.050(3) -0.005(3)
C16 0.042(2) 0.068(3) 0.052(2) -0.011(2) 0.026(2) -0.003(2)
C17 0.032(2) 0.049(2) 0.033(2) 0.0117(19) 0.0149(17) 0.0020(19)
C18 0.062(3) 0.067(3) 0.044(2) 0.011(2) 0.029(2) 0.004(2)
C19 0.074(4) 0.112(5) 0.045(3) 0.023(3) 0.030(3) -0.011(4)
C20 0.059(3) 0.105(5) 0.064(4) 0.050(4) 0.015(3) -0.012(3)
C21 0.047(3) 0.059(3) 0.087(4) 0.035(3) 0.020(3) 0.006(2)
C22 0.041(2) 0.053(3) 0.058(3) 0.017(2) 0.025(2) 0.008(2)
N1 0.0279(16) 0.0392(19) 0.0307(15) 0.0053(14) 0.0129(13) 0.0018(14)
N2 0.0259(16) 0.0404(17) 0.0258(15) 0.0039(13) 0.0113(13) -0.0010(14)
Rh1 0.02915(16) 0.03981(17) 0.02697(14) 0.00101(16) 0.01236(11) -0.00215(16)
C23 0.045(2) 0.064(3) 0.040(2) -0.004(2) 0.018(2) -0.016(2)
O1 0.076(2) 0.121(3) 0.0347(19) 0.007(2) 0.0014(17) -0.022(2)
C24 0.040(2) 0.051(3) 0.046(2) -0.005(2) 0.019(2) -0.007(2)
O2 0.089(3) 0.053(2) 0.091(3) -0.008(2) 0.044(2) -0.028(2)
C25 0.026(8) 0.037(8) 0.25(3) 0.000 0.071(13) 0.000
C26 0.068(14) 0.055(11) 0.35(4) 0.000 0.12(2) 0.000
Cl1 0.128(4) 1.22(3) 0.717(19) 0.058(15) 0.182(9) 0.010(10)

loop_
_atom_type_symbol
_atom_type_description
_atom_type_scat_dispersion_real
_atom_type_scat_dispersion_imag
_atom_type_scat_source
C C 0.0033 0.0016 'International Tables Vol C Tables 4.2.6.8 and 6.1.1.4'
H H 0.0000 0.0000 'International Tables Vol C Tables 4.2.6.8 and 6.1.1.4'
N N 0.0061 0.0033 'International Tables Vol C Tables 4.2.6.8 and 6.1.1.4'
Rh Rh -1.1178 0.9187 'International Tables Vol C Tables 4.2.6.8 and 6.1.1.4'
O O 0.0106 0.0060 'International Tables Vol C Tables 4.2.6.8 and 6.1.1.4'
Cl Cl 0.1484 0.1585 'International Tables Vol C Tables 4.2.6.8 and 6.1.1.4'

loop_
_geom_angle_atom_site_label_1
_geom_angle_atom_site_label_2
_geom_angle_atom_site_label_3
_geom_angle
_geom_angle_site_symmetry_1
_geom_angle_site_symmetry_3
N1 C1 C10 128.0(3) . 7_567
N1 C1 C2 108.7(3) . .
C10 C1 C2 123.3(3) 7_567 .
C3 C2 C1 107.6(3) . .
C3 C2 H1 126.2 . .
C1 C2 H1 126.2 . .
C2 C3 C4 106.9(3) . .
C2 C3 H2 126.5 . .
C4 C3 H2 126.5 . .
N1 C4 C5 124.1(3) . .
N1 C4 C3 109.3(3) . .
C5 C4 C3 126.3(3) . .
C4 C5 C6 123.3(3) . .
C4 C5 C11 119.0(3) . .
C6 C5 C11 117.5(3) . .
N2 C6 C5 125.0(3) . .
N2 C6 C7 108.8(3) . .
C5 C6 C7 125.8(3) . .
C8 C7 C6 107.8(3) . .
C8 C7 H3 126.1 . .
C6 C7 H3 126.1 . .
C7 C8 C9 107.7(3) . .
C7 C8 H4 126.2 . .
C9 C8 H4 126.2 . .
N2 C9 C10 128.0(3) . .
N2 C9 C8 108.4(3) . .
C10 C9 C8 123.5(3) . .
C1 C10 C9 128.3(3) 7_567 .
C1 C10 C17 115.7(3) 7_567 .
C9 C10 C17 116.0(3) . .
C16 C11 C12 119.3(4) . .
C16 C11 C5 118.9(3) . .
C12 C11 C5 121.8(3) . .
C13 C12 C11 120.2(4) . .
C13 C12 H5 119.9 . .
C11 C12 H5 119.9 . .
C14 C13 C12 120.4(4) . .
C14 C13 H6 119.8 . .
C12 C13 H6 119.8 . .
C15 C14 C13 120.3(4) . .
C15 C14 H7 119.8 . .
C13 C14 H7 119.8 . .
C14 C15 C16 119.8(4) . .
C14 C15 H8 120.1 . .
C16 C15 H8 120.1 . .
C11 C16 C15 119.9(4) . .
C11 C16 H9 120.0 . .
C15 C16 H9 120.0 . .
C22 C17 C18 119.1(4) . .
C22 C17 C10 121.5(3) . .
C18 C17 C10 119.4(4) . .
C19 C18 C17 119.8(5) . .
C19 C18 H10 120.1 . .
C17 C18 H10 120.1 . .
C18 C19 C20 120.1(5) . .
C18 C19 H11 119.9 . .
C20 C19 H11 119.9 . .
C21 C20 C19 120.9(5) . .
C21 C20 H12 119.5 . .
C19 C20 H12 119.5 . .
C20 C21 C22 119.7(5) . .
C20 C21 H13 120.1 . .
C22 C21 H13 120.1 . .
C21 C22 C17 120.3(4) . .
C21 C22 H14 119.8 . .
C17 C22 H14 119.8 . .
C1 N1 C4 107.4(3) . .
C1 N1 Rh1 130.2(2) . .
C4 N1 Rh1 118.1(2) . .
C9 N2 C6 107.4(3) . .
C9 N2 Rh1 131.6(2) . .
C6 N2 Rh1 117.9(2) . .
C23 Rh1 C24 89.87(19) . .
C23 Rh1 N2 92.48(15) . .
C24 Rh1 N2 171.13(15) . .
C23 Rh1 N1 173.43(15) . .
C24 Rh1 N1 91.95(15) . .
N2 Rh1 N1 84.79(11) . .
C23 Rh1 Rh1 114.82(14) . 7_567
C24 Rh1 Rh1 117.29(13) . 7_567
N2 Rh1 Rh1 69.29(8) . 7_567
N1 Rh1 Rh1 69.80(8) . 7_567
O1 C23 Rh1 177.8(4) . .
O2 C24 Rh1 175.9(4) . .
Cl1 C25 Cl1 93.1(9) 2 .
Cl1 C25 H15 113.1 2 .
Cl1 C25 H15 113.1 . .
Cl1 C25 H16 113.1 2 .
Cl1 C25 H16 113.1 . .
H15 C25 H16 110.5 . .
Cl1 C26 Cl1 97.7(11) . 2
Cl1 C26 H17 112.2 . .
Cl1 C26 H17 112.2 2 .
Cl1 C26 H18 112.2 . .
Cl1 C26 H18 112.2 2 .
H17 C26 H18 109.8 . .
C26 Cl1 C25 84.6(7) . .

loop_
_geom_bond_atom_site_label_1
_geom_bond_atom_site_label_2
_geom_bond_distance
_geom_bond_site_symmetry_2
C1 N1 1.365(4) .
C1 C10 1.408(5) 7_567
C1 C2 1.436(5) .
C2 C3 1.357(5) .
C2 H1 0.9300 .
C3 C4 1.427(5) .
C3 H2 0.9300 .
C4 N1 1.371(4) .
C4 C5 1.402(5) .
C5 C6 1.404(5) .
C5 C11 1.510(5) .
C6 N2 1.377(4) .
C6 C7 1.432(5) .
C7 C8 1.341(5) .
C7 H3 0.9300 .
C8 C9 1.443(5) .
C8 H4 0.9300 .
C9 N2 1.375(4) .
C9 C10 1.412(5) .
C10 C1 1.408(5) 7_567
C10 C17 1.503(5) .
C11 C16 1.365(5) .
C11 C12 1.392(5) .
C12 C13 1.369(5) .
C12 H5 0.9300 .
C13 C14 1.366(6) .
C13 H6 0.9300 .
C14 C15 1.362(7) .
C14 H7 0.9300 .
C15 C16 1.402(6) .
C15 H8 0.9300 .
C16 H9 0.9300 .
C17 C22 1.384(5) .
C17 C18 1.403(5) .
C18 C19 1.368(6) .
C18 H10 0.9300 .
C19 C20 1.377(8) .
C19 H11 0.9300 .
C20 C21 1.363(8) .
C20 H12 0.9300 .
C21 C22 1.383(6) .
C21 H13 0.9300 .
C22 H14 0.9300 .
N1 Rh1 2.075(3) .
N2 Rh1 2.069(3) .
Rh1 C23 1.849(4) .
Rh1 C24 1.851(5) .
Rh1 Rh1 3.1673(6) 7_567
C23 O1 1.138(5) .
C24 O2 1.132(5) .
C25 Cl1 1.864(13) 2
C25 Cl1 1.864(13) .
C25 H15 0.9700 .
C25 H16 0.9700 .
C26 Cl1 1.796(15) .
C26 Cl1 1.796(15) 2
C26 H17 0.9700 .
C26 H18 0.9700 .

loop_
_geom_torsion_atom_site_label_1
_geom_torsion_atom_site_label_2
_geom_torsion_atom_site_label_3
_geom_torsion_atom_site_label_4
_geom_torsion
_geom_torsion_site_symmetry_1
_geom_torsion_site_symmetry_4
N1 C1 C2 C3 1.3(5) . .
C10 C1 C2 C3 -176.7(4) 7_567 .
C1 C2 C3 C4 0.3(5) . .
C2 C3 C4 N1 -1.8(5) . .
C2 C3 C4 C5 172.6(4) . .
N1 C4 C5 C6 12.2(6) . .
C3 C4 C5 C6 -161.4(4) . .
N1 C4 C5 C11 -173.0(3) . .
C3 C4 C5 C11 13.4(6) . .
C4 C5 C6 N2 -13.9(6) . .
C11 C5 C6 N2 171.2(3) . .
C4 C5 C6 C7 157.9(4) . .
C11 C5 C6 C7 -16.9(5) . .
N2 C6 C7 C8 0.5(4) . .
C5 C6 C7 C8 -172.4(4) . .
C6 C7 C8 C9 0.3(4) . .
C7 C8 C9 N2 -1.0(4) . .
C7 C8 C9 C10 176.4(3) . .
N2 C9 C10 C1 17.0(6) . 7_567
C8 C9 C10 C1 -159.9(4) . 7_567
N2 C9 C10 C17 -162.5(3) . .
C8 C9 C10 C17 20.6(5) . .
C4 C5 C11 C16 116.0(4) . .
C6 C5 C11 C16 -68.9(5) . .
C4 C5 C11 C12 -65.1(5) . .
C6 C5 C11 C12 110.0(4) . .
C16 C11 C12 C13 -0.8(6) . .
C5 C11 C12 C13 -179.7(4) . .
C11 C12 C13 C14 -0.6(7) . .
C12 C13 C14 C15 1.0(7) . .
C13 C14 C15 C16 -0.1(8) . .
C12 C11 C16 C15 1.6(7) . .
C5 C11 C16 C15 -179.4(4) . .
C14 C15 C16 C11 -1.2(8) . .
C1 C10 C17 C22 61.0(5) 7_567 .
C9 C10 C17 C22 -119.5(4) . .
C1 C10 C17 C18 -117.4(4) 7_567 .
C9 C10 C17 C18 62.1(5) . .
C22 C17 C18 C19 -1.1(6) . .
C10 C17 C18 C19 177.3(4) . .
C17 C18 C19 C20 1.0(8) . .
C18 C19 C20 C21 0.1(8) . .
C19 C20 C21 C22 -1.0(8) . .
C20 C21 C22 C17 0.8(7) . .
C18 C17 C22 C21 0.2(6) . .
C10 C17 C22 C21 -178.2(4) . .
C10 C1 N1 C4 175.5(4) 7_567 .
C2 C1 N1 C4 -2.4(4) . .
C10 C1 N1 Rh1 -28.7(6) 7_567 .
C2 C1 N1 Rh1 153.3(3) . .
C5 C4 N1 C1 -171.9(4) . .
C3 C4 N1 C1 2.6(4) . .
C5 C4 N1 Rh1 28.9(5) . .
C3 C4 N1 Rh1 -156.6(3) . .
C10 C9 N2 C6 -175.9(3) . .
C8 C9 N2 C6 1.3(4) . .
C10 C9 N2 Rh1 25.3(5) . .
C8 C9 N2 Rh1 -157.4(3) . .
C5 C6 N2 C9 171.9(3) . .
C7 C6 N2 C9 -1.2(4) . .
C5 C6 N2 Rh1 -26.0(4) . .
C7 C6 N2 Rh1 161.0(2) . .
C9 N2 Rh1 C23 30.3(3) . .
C6 N2 Rh1 C23 -126.7(3) . .
C9 N2 Rh1 C24 135.5(9) . .
C6 N2 Rh1 C24 -21.4(10) . .
C9 N2 Rh1 N1 -155.7(3) . .
C6 N2 Rh1 N1 47.3(2) . .
C9 N2 Rh1 Rh1 -85.4(3) . 7_567
C6 N2 Rh1 Rh1 117.7(2) . 7_567
C1 N1 Rh1 C23 -137.0(14) . .
C4 N1 Rh1 C23 16.7(15) . .
C1 N1 Rh1 C24 -31.0(3) . .
C4 N1 Rh1 C24 122.7(3) . .
C1 N1 Rh1 N2 157.3(3) . .
C4 N1 Rh1 N2 -49.1(3) . .
C1 N1 Rh1 Rh1 87.5(3) . 7_567
C4 N1 Rh1 Rh1 -118.9(3) . 7_567
C24 Rh1 C23 O1 -90(12) . .
N2 Rh1 C23 O1 81(12) . .
N1 Rh1 C23 O1 16(13) . .
Rh1 Rh1 C23 O1 150(12) 7_567 .
C23 Rh1 C24 O2 97(6) . .
N2 Rh1 C24 O2 -8(7) . .
N1 Rh1 C24 O2 -76(6) . .
Rh1 Rh1 C24 O2 -145(6) 7_567 .
Cl1 C26 Cl1 C25 0.000(3) 2 .
Cl1 C25 Cl1 C26 0.000(3) 2 .
